data_7107596
loop_
_publ_author_name
'Kai-Oliver Feldmann'
'Roland Frohlich'
'Jan J. Weigand'

_publ_section_title
;
 Access to Catenated and Branched Polyphosphorus Ligands and Coordination
 Complexes via a Tris(pyrazolyl)phosphane
;
_journal_name_full Chem.Commun.
_journal_page_first 4296
_journal_paper_doi 10.1039/c2cc18030h
_journal_volume 48
_journal_year 2012
_chemical_formula_sum 'C33 H51 Fe N2 O4 P3'
_chemical_formula_weight 688.52
_chemical_name_systematic
;
?
;
_space_group_IT_number 14
_symmetry_cell_setting monoclinic
_symmetry_space_group_name_Hall '-P 2ybc'
_symmetry_space_group_name_H-M 'P 1 21/c 1'
_atom_sites_solution_hydrogens geom
_atom_sites_solution_primary direct
_atom_sites_solution_secondary difmap
_audit_creation_method SHELXL-97
_cell_angle_alpha 90.00
_cell_angle_beta 97.865(1)
_cell_angle_gamma 90.00
_cell_formula_units_Z 8
_cell_length_a 11.7852(2)
_cell_length_b 29.8186(3)
_cell_length_c 20.3837(2)
_cell_measurement_reflns_used 15688
_cell_measurement_temperature 223(2)
_cell_measurement_theta_max 28.28
_cell_measurement_theta_min 4.08
_cell_volume 7095.82(16)
_computing_cell_refinement 'Collect (Nonius B.V., 1998)'
_computing_data_collection 'Collect (Nonius B.V., 1998)'
_computing_data_reduction 'Denzo-SMN (Otwinowski & Minor, 1997)'
_computing_publication_material 'SHELXL-97 (Sheldrick, 1997)'
_computing_structure_refinement 'SHELXL-97 (Sheldrick, 1997)'
_computing_structure_solution 'SHELXS-97 (Sheldrick, 1990)'
_diffrn_ambient_temperature 223(2)
_diffrn_measured_fraction_theta_full 0.975
_diffrn_measured_fraction_theta_max 0.975
_diffrn_measurement_device_type 'Nonius KappaCCD APEXII'
_diffrn_measurement_method '\w and \f scans'
_diffrn_radiation_monochromator 'Montel mirror'
_diffrn_radiation_source 'rotating anode Nonius FR591'
_diffrn_radiation_type MoK\a
_diffrn_radiation_wavelength 0.71073
_diffrn_reflns_av_R_equivalents 0.044
_diffrn_reflns_av_sigmaI/netI 0.0320
_diffrn_reflns_limit_h_max 15
_diffrn_reflns_limit_h_min -15
_diffrn_reflns_limit_k_max 39
_diffrn_reflns_limit_k_min -36
_diffrn_reflns_limit_l_max 26
_diffrn_reflns_limit_l_min -27
_diffrn_reflns_number 46999
_diffrn_reflns_theta_full 28.28
_diffrn_reflns_theta_max 28.28
_diffrn_reflns_theta_min 4.08
_exptl_absorpt_coefficient_mu 0.598
_exptl_absorpt_correction_T_max 0.9765
_exptl_absorpt_correction_T_min 0.8411
_exptl_absorpt_correction_type multi-scan
_exptl_absorpt_process_details 'Denzo (Otwinowski, Borek, Majewski & Minor, 2003)'
_exptl_crystal_colour colourless
_exptl_crystal_density_diffrn 1.289
_exptl_crystal_density_method 'not measured'
_exptl_crystal_description plate
_exptl_crystal_F_000 2928
_exptl_crystal_size_max 0.30
_exptl_crystal_size_mid 0.20
_exptl_crystal_size_min 0.04
_refine_diff_density_max 0.421
_refine_diff_density_min -0.355
_refine_diff_density_rms 0.060
_refine_ls_extinction_method none
_refine_ls_goodness_of_fit_ref 1.096
_refine_ls_hydrogen_treatment constr
_refine_ls_matrix_type full
_refine_ls_number_parameters 779
_refine_ls_number_reflns 17177
_refine_ls_number_restraints 0
_refine_ls_restrained_S_all 1.096
_refine_ls_R_factor_all 0.0721
_refine_ls_R_factor_gt 0.0540
_refine_ls_shift/su_max 0.002
_refine_ls_shift/su_mean 0.000
_refine_ls_structure_factor_coef Fsqd
_refine_ls_weighting_details 'calc w=1/[\s^2^(Fo^2^)+(0.0159P)^2^+11.0925P] where P=(Fo^2^+2Fc^2^)/3'
_refine_ls_weighting_scheme calc
_refine_ls_wR_factor_gt 0.1040
_refine_ls_wR_factor_ref 0.1158
_reflns_number_gt 13877
_reflns_number_total 17177
_reflns_threshold_expression >2sigma(I)
_cod_data_source_file c2cc18030h.txt
_cod_data_source_block fro6358
_cod_original_sg_symbol_H-M P21/c
_cod_database_code 7107596

loop_
_symmetry_equiv_pos_as_xyz
'x, y, z'
'-x, y+1/2, -z+1/2'
'-x, -y, -z'
'x, -y-1/2, z-1/2'

loop_
_atom_site_label
_atom_site_type_symbol
_atom_site_fract_x
_atom_site_fract_y
_atom_site_fract_z
_atom_site_U_iso_or_equiv
_atom_site_adp_type
_atom_site_occupancy
_atom_site_symmetry_multiplicity
_atom_site_calc_flag
_atom_site_refinement_flags
Fe1A Fe 0.23353(3) 0.972300(13) 0.174859(18) 0.03030(9) Uani 1 1 d .
P1A P 0.06984(5) 1.00869(2) 0.19108(3) 0.02597(13) Uani 1 1 d .
P2A P 0.08991(5) 1.02511(2) 0.29902(3) 0.02850(13) Uani 1 1 d .
P3A P -0.06649(6) 1.06180(2) 0.31642(3) 0.03037(14) Uani 1 1 d .
C1A C 0.3172(2) 1.01422(11) 0.22215(14) 0.0405(6) Uani 1 1 d .
O1A O 0.37769(19) 1.03968(8) 0.25096(12) 0.0574(6) Uani 1 1 d .
C2A C 0.3643(3) 0.94525(11) 0.16468(17) 0.0475(7) Uani 1 1 d .
O2A O 0.4488(2) 0.92810(10) 0.15777(16) 0.0779(8) Uani 1 1 d .
C3A C 0.2033(2) 0.97724(10) 0.08711(14) 0.0388(6) Uani 1 1 d .
O3A O 0.1927(2) 0.97817(9) 0.03028(10) 0.0595(6) Uani 1 1 d .
C4A C 0.1806(2) 0.92170(10) 0.20865(14) 0.0387(6) Uani 1 1 d .
O4A O 0.1511(2) 0.88787(7) 0.22649(12) 0.0575(6) Uani 1 1 d .
C11A C -0.0648(2) 0.97665(8) 0.16738(12) 0.0294(5) Uani 1 1 d .
H11A H -0.0675 0.9545 0.2033 0.035 Uiso 1 1 calc R
C12A C -0.0686(2) 0.94888(9) 0.10363(14) 0.0377(6) Uani 1 1 d .
H12A H -0.0715 0.9689 0.0654 0.045 Uiso 1 1 calc R
H12B H 0.0007 0.9305 0.1056 0.045 Uiso 1 1 calc R
C13A C -0.1745(3) 0.91864(11) 0.09585(16) 0.0492(8) Uani 1 1 d .
H13A H -0.1786 0.9022 0.0540 0.059 Uiso 1 1 calc R
H13B H -0.1669 0.8966 0.1319 0.059 Uiso 1 1 calc R
C14A C -0.2848(3) 0.94484(12) 0.09668(16) 0.0511(8) Uani 1 1 d .
H14A H -0.3495 0.9240 0.0946 0.061 Uiso 1 1 calc R
H14B H -0.2976 0.9644 0.0578 0.061 Uiso 1 1 calc R
C15A C -0.2784(2) 0.97307(11) 0.15944(16) 0.0467(7) Uani 1 1 d .
H15A H -0.2727 0.9533 0.1982 0.056 Uiso 1 1 calc R
H15B H -0.3486 0.9909 0.1583 0.056 Uiso 1 1 calc R
C16A C -0.1747(2) 1.00427(10) 0.16555(14) 0.0369(6) Uani 1 1 d .
H16A H -0.1716 1.0221 0.2061 0.044 Uiso 1 1 calc R
H16B H -0.1818 1.0249 0.1278 0.044 Uiso 1 1 calc R
C21A C 0.0441(2) 1.06576(8) 0.15625(12) 0.0296(5) Uani 1 1 d .
H21A H -0.0274 1.0768 0.1711 0.036 Uiso 1 1 calc R
C22A C 0.1381(2) 1.09951(9) 0.18061(13) 0.0352(6) Uani 1 1 d .
H22A H 0.2105 1.0899 0.1665 0.042 Uiso 1 1 calc R
H22B H 0.1486 1.1005 0.2291 0.042 Uiso 1 1 calc R
C23A C 0.1068(3) 1.14629(9) 0.15301(15) 0.0441(7) Uani 1 1 d .
H23A H 0.0394 1.1572 0.1715 0.053 Uiso 1 1 calc R
H23B H 0.1703 1.1669 0.1670 0.053 Uiso 1 1 calc R
C24A C 0.0813(3) 1.14663(10) 0.07785(16) 0.0475(7) Uani 1 1 d .
H24A H 0.0552 1.1766 0.0628 0.057 Uiso 1 1 calc R
H24B H 0.1515 1.1399 0.0590 0.057 Uiso 1 1 calc R
C25A C -0.0101(3) 1.11231(10) 0.05348(15) 0.0451(7) Uani 1 1 d .
H25A H -0.0212 1.1117 0.0050 0.054 Uiso 1 1 calc R
H25B H -0.0828 1.1210 0.0681 0.054 Uiso 1 1 calc R
C26A C 0.0242(3) 1.06555(9) 0.08004(13) 0.0382(6) Uani 1 1 d .
H26A H 0.0945 1.0561 0.0632 0.046 Uiso 1 1 calc R
H26B H -0.0364 1.0441 0.0644 0.046 Uiso 1 1 calc R
N31A N 0.08806(19) 0.97167(7) 0.33267(10) 0.0329(5) Uani 1 1 d .
N32A N -0.0018(2) 0.94213(7) 0.31692(11) 0.0362(5) Uani 1 1 d .
C33A C 0.0286(3) 0.90535(10) 0.35120(15) 0.0446(7) Uani 1 1 d .
C34A C 0.1370(3) 0.91054(11) 0.38947(15) 0.0482(7) Uani 1 1 d .
H34A H 0.1763 0.8892 0.4180 0.058 Uiso 1 1 calc R
C35A C 0.1735(2) 0.95264(10) 0.37699(13) 0.0397(6) Uani 1 1 d .
C36A C -0.0502(3) 0.86589(11) 0.34332(19) 0.0591(9) Uani 1 1 d .
H36A H -0.1208 0.8742 0.3157 0.089 Uiso 1 1 calc R
H36B H -0.0671 0.8564 0.3865 0.089 Uiso 1 1 calc R
H36C H -0.0139 0.8415 0.3226 0.089 Uiso 1 1 calc R
C37A C 0.2822(3) 0.97652(12) 0.40123(15) 0.0521(8) Uani 1 1 d .
H37A H 0.3261 0.9590 0.4359 0.078 Uiso 1 1 calc R
H37B H 0.2647 1.0056 0.4187 0.078 Uiso 1 1 calc R
H37C H 0.3264 0.9805 0.3649 0.078 Uiso 1 1 calc R
C41A C -0.1648(2) 1.01884(9) 0.34475(13) 0.0353(6) Uani 1 1 d .
H41A H -0.1588 0.9922 0.3165 0.042 Uiso 1 1 calc R
C42A C -0.2911(2) 1.03409(11) 0.33087(16) 0.0433(7) Uani 1 1 d .
H42A H -0.3028 1.0600 0.3588 0.052 Uiso 1 1 calc R
H42B H -0.3090 1.0433 0.2844 0.052 Uiso 1 1 calc R
C43A C -0.3709(3) 0.99604(12) 0.34521(16) 0.0506(8) Uani 1 1 d .
H43A H -0.4503 1.0067 0.3381 0.061 Uiso 1 1 calc R
H43B H -0.3642 0.9713 0.3144 0.061 Uiso 1 1 calc R
C44A C -0.3420(3) 0.97916(13) 0.41606(17) 0.0568(9) Uani 1 1 d .
H44A H -0.3563 1.0031 0.4469 0.068 Uiso 1 1 calc R
H44B H -0.3919 0.9538 0.4230 0.068 Uiso 1 1 calc R
C45A C -0.2176(3) 0.96447(11) 0.43034(16) 0.0508(8) Uani 1 1 d .
H45A H -0.2054 0.9385 0.4027 0.061 Uiso 1 1 calc R
H45B H -0.2004 0.9554 0.4768 0.061 Uiso 1 1 calc R
C46A C -0.1362(2) 1.00241(10) 0.41638(14) 0.0397(6) Uani 1 1 d .
H46A H -0.1430 1.0274 0.4469 0.048 Uiso 1 1 calc R
H46B H -0.0570 0.9916 0.4239 0.048 Uiso 1 1 calc R
C51A C -0.0124(2) 1.09498(9) 0.39233(13) 0.0329(5) Uani 1 1 d .
H51A H 0.0045 1.0743 0.4305 0.039 Uiso 1 1 calc R
C52A C -0.1090(3) 1.12691(11) 0.40489(16) 0.0470(7) Uani 1 1 d .
H52A H -0.1329 1.1445 0.3648 0.056 Uiso 1 1 calc R
H52B H -0.1751 1.1093 0.4144 0.056 Uiso 1 1 calc R
C53A C -0.0723(3) 1.15865(12) 0.46260(16) 0.0532(8) Uani 1 1 d .
H53A H -0.1348 1.1796 0.4670 0.064 Uiso 1 1 calc R
H53B H -0.0575 1.1413 0.5037 0.064 Uiso 1 1 calc R
C54A C 0.0336(3) 1.18475(11) 0.45317(17) 0.0518(8) Uani 1 1 d .
H54A H 0.0570 1.2034 0.4923 0.062 Uiso 1 1 calc R
H54B H 0.0169 1.2046 0.4148 0.062 Uiso 1 1 calc R
C55A C 0.1301(3) 1.15317(11) 0.44261(18) 0.0536(8) Uani 1 1 d .
H55A H 0.1516 1.1354 0.4828 0.064 Uiso 1 1 calc R
H55B H 0.1971 1.1707 0.4344 0.064 Uiso 1 1 calc R
C56A C 0.0954(3) 1.12175(11) 0.38418(17) 0.0500(8) Uani 1 1 d .
H56A H 0.1584 1.1009 0.3801 0.060 Uiso 1 1 calc R
H56B H 0.0816 1.1394 0.3433 0.060 Uiso 1 1 calc R
Fe1B Fe 0.30486(3) 1.276222(13) 0.35175(2) 0.03743(10) Uani 1 1 d .
P1B P 0.46749(5) 1.24100(2) 0.33130(3) 0.02760(13) Uani 1 1 d .
P2B P 0.44182(5) 1.22131(2) 0.22455(3) 0.02672(13) Uani 1 1 d .
P3B P 0.59807(5) 1.18455(2) 0.20699(3) 0.02809(13) Uani 1 1 d .
C1B C 0.2210(2) 1.23267(10) 0.30896(14) 0.0382(6) Uani 1 1 d .
O1B O 0.15858(19) 1.20680(8) 0.28283(11) 0.0536(6) Uani 1 1 d .
C2B C 0.1739(3) 1.29901(13) 0.3686(3) 0.0822(15) Uani 1 1 d .
O2B O 0.0879(3) 1.31253(12) 0.3792(3) 0.158(2) Uani 1 1 d .
C3B C 0.3536(3) 1.27765(12) 0.43877(18) 0.0560(9) Uani 1 1 d .
O3B O 0.3794(3) 1.28057(11) 0.49505(13) 0.0844(9) Uani 1 1 d .
C4B C 0.3387(3) 1.32579(10) 0.30789(16) 0.0437(7) Uani 1 1 d .
O4B O 0.3527(2) 1.35903(8) 0.28202(13) 0.0635(7) Uani 1 1 d .
C11B C 0.6028(2) 1.27375(9) 0.35043(12) 0.0308(5) Uani 1 1 d .
H11B H 0.6052 1.2937 0.3118 0.037 Uiso 1 1 calc R
C12B C 0.6082(2) 1.30520(11) 0.41063(15) 0.0431(7) Uani 1 1 d .
H12C H 0.5396 1.3241 0.4064 0.052 Uiso 1 1 calc R
H12D H 0.6104 1.2874 0.4512 0.052 Uiso 1 1 calc R
C13B C 0.7150(3) 1.33464(12) 0.41475(18) 0.0532(8) Uani 1 1 d .
H13C H 0.7079 1.3547 0.3763 0.064 Uiso 1 1 calc R
H13D H 0.7200 1.3533 0.4546 0.064 Uiso 1 1 calc R
C14B C 0.8243(3) 1.30747(12) 0.41676(16) 0.0532(8) Uani 1 1 d .
H14C H 0.8368 1.2900 0.4578 0.064 Uiso 1 1 calc R
H14D H 0.8896 1.3278 0.4163 0.064 Uiso 1 1 calc R
C15B C 0.8169(2) 1.27607(11) 0.35769(15) 0.0423(7) Uani 1 1 d .
H15C H 0.8863 1.2577 0.3609 0.051 Uiso 1 1 calc R
H15D H 0.8118 1.2937 0.3168 0.051 Uiso 1 1 calc R
C16B C 0.7121(2) 1.24564(9) 0.35517(14) 0.0355(6) Uani 1 1 d .
H16C H 0.7188 1.2270 0.3951 0.043 Uiso 1 1 calc R
H16D H 0.7082 1.2257 0.3167 0.043 Uiso 1 1 calc R
C21B C 0.4968(2) 1.18476(8) 0.36960(12) 0.0298(5) Uani 1 1 d .
H21B H 0.5685 1.1737 0.3549 0.036 Uiso 1 1 calc R
C22B C 0.4045(2) 1.14974(9) 0.34814(14) 0.0355(6) Uani 1 1 d .
H22C H 0.3927 1.1474 0.2997 0.043 Uiso 1 1 calc R
H22D H 0.3321 1.1592 0.3624 0.043 Uiso 1 1 calc R
C23B C 0.4394(3) 1.10395(10) 0.37826(15) 0.0453(7) Uani 1 1 d .
H23C H 0.3765 1.0827 0.3666 0.054 Uiso 1 1 calc R
H23D H 0.5061 1.0929 0.3593 0.054 Uiso 1 1 calc R
C24B C 0.4684(3) 1.10594(11) 0.45332(16) 0.0519(8) Uani 1 1 d .
H24C H 0.3989 1.1126 0.4729 0.062 Uiso 1 1 calc R
H24D H 0.4973 1.0767 0.4699 0.062 Uiso 1 1 calc R
C25B C 0.5577(3) 1.14146(12) 0.47439(16) 0.0537(8) Uani 1 1 d .
H25C H 0.6301 1.1331 0.4591 0.064 Uiso 1 1 calc R
H25D H 0.5708 1.1434 0.5228 0.064 Uiso 1 1 calc R
C26B C 0.5184(3) 1.18725(10) 0.44540(13) 0.0432(7) Uani 1 1 d .
H26C H 0.4479 1.1963 0.4623 0.052 Uiso 1 1 calc R
H26D H 0.5773 1.2098 0.4592 0.052 Uiso 1 1 calc R
N31B N 0.43667(17) 1.27354(7) 0.18639(10) 0.0299(4) Uani 1 1 d .
N32B N 0.52220(18) 1.30548(7) 0.19950(11) 0.0327(5) Uani 1 1 d .
C33B C 0.4860(2) 1.33989(9) 0.16168(13) 0.0357(6) Uani 1 1 d .
C34B C 0.3800(3) 1.33103(10) 0.12377(14) 0.0421(6) Uani 1 1 d .
H34B H 0.3382 1.3504 0.0930 0.050 Uiso 1 1 calc R
C35B C 0.3494(2) 1.28880(10) 0.14031(13) 0.0363(6) Uani 1 1 d .
C36B C 0.5560(3) 1.38219(10) 0.16565(16) 0.0478(7) Uani 1 1 d .
H36D H 0.5220 1.4042 0.1920 0.072 Uiso 1 1 calc R
H36E H 0.5576 1.3939 0.1214 0.072 Uiso 1 1 calc R
H36F H 0.6335 1.3757 0.1861 0.072 Uiso 1 1 calc R
C37B C 0.2449(3) 1.26197(12) 0.11799(16) 0.0520(8) Uani 1 1 d .
H37D H 0.1980 1.2776 0.0823 0.078 Uiso 1 1 calc R
H37E H 0.2015 1.2579 0.1547 0.078 Uiso 1 1 calc R
H37F H 0.2668 1.2329 0.1024 0.078 Uiso 1 1 calc R
C41B C 0.6984(2) 1.22716(9) 0.17918(12) 0.0292(5) Uani 1 1 d .
H41B H 0.6921 1.2542 0.2067 0.035 Uiso 1 1 calc R
C42B C 0.8232(2) 1.21098(9) 0.19491(14) 0.0350(6) Uani 1 1 d .
H42C H 0.8398 1.2036 0.2421 0.042 Uiso 1 1 calc R
H42D H 0.8333 1.1837 0.1695 0.042 Uiso 1 1 calc R
C43B C 0.9068(2) 1.24693(10) 0.17780(14) 0.0406(6) Uani 1 1 d .
H43C H 0.9023 1.2731 0.2064 0.049 Uiso 1 1 calc R
H43D H 0.9852 1.2352 0.1859 0.049 Uiso 1 1 calc R
C44B C 0.8789(2) 1.26092(12) 0.10551(15) 0.0473(7) Uani 1 1 d .
H44C H 0.9321 1.2845 0.0957 0.057 Uiso 1 1 calc R
H44D H 0.8885 1.2352 0.0769 0.057 Uiso 1 1 calc R
C45B C 0.7566(2) 1.27821(11) 0.09111(15) 0.0441(7) Uani 1 1 d .
H45C H 0.7399 1.2867 0.0443 0.053 Uiso 1 1 calc R
H45D H 0.7482 1.3050 0.1179 0.053 Uiso 1 1 calc R
C46B C 0.6710(2) 1.24240(10) 0.10681(13) 0.0347(6) Uani 1 1 d .
H46C H 0.6746 1.2166 0.0774 0.042 Uiso 1 1 calc R
H46D H 0.5932 1.2546 0.0990 0.042 Uiso 1 1 calc R
C51B C 0.5431(2) 1.15198(9) 0.13079(13) 0.0312(5) Uani 1 1 d .
H51B H 0.5199 1.1731 0.0939 0.037 Uiso 1 1 calc R
C52B C 0.6403(2) 1.12208(11) 0.11316(16) 0.0448(7) Uani 1 1 d .
H52C H 0.7034 1.1410 0.1028 0.054 Uiso 1 1 calc R
H52D H 0.6690 1.1035 0.1515 0.054 Uiso 1 1 calc R
C53B C 0.6009(3) 1.09168(12) 0.05396(17) 0.0530(8) Uani 1 1 d .
H53C H 0.5799 1.1102 0.0144 0.064 Uiso 1 1 calc R
H53D H 0.6644 1.0721 0.0458 0.064 Uiso 1 1 calc R
C54B C 0.4992(3) 1.06309(11) 0.06564(17) 0.0526(8) Uani 1 1 d .
H54C H 0.5219 1.0423 0.1024 0.063 Uiso 1 1 calc R
H54D H 0.4734 1.0454 0.0259 0.063 Uiso 1 1 calc R
C55B C 0.4021(3) 1.09279(11) 0.08192(17) 0.0519(8) Uani 1 1 d .
H55C H 0.3381 1.0739 0.0914 0.062 Uiso 1 1 calc R
H55D H 0.3749 1.1115 0.0435 0.062 Uiso 1 1 calc R
C56B C 0.4403(3) 1.12292(11) 0.14173(16) 0.0486(8) Uani 1 1 d .
H56C H 0.3766 1.1423 0.1498 0.058 Uiso 1 1 calc R
H56D H 0.4608 1.1042 0.1811 0.058 Uiso 1 1 calc R

loop_
_atom_site_aniso_label
_atom_site_aniso_U_11
_atom_site_aniso_U_22
_atom_site_aniso_U_33
_atom_site_aniso_U_23
_atom_site_aniso_U_13
_atom_site_aniso_U_12
Fe1A 0.02916(18) 0.02961(19) 0.03276(18) -0.00155(15) 0.00646(14) 0.00320(15)
P1A 0.0272(3) 0.0235(3) 0.0273(3) -0.0004(2) 0.0044(2) 0.0009(2)
P2A 0.0301(3) 0.0275(3) 0.0284(3) -0.0021(2) 0.0057(2) 0.0023(3)
P3A 0.0319(3) 0.0275(3) 0.0326(3) -0.0011(3) 0.0076(3) 0.0032(3)
C1A 0.0352(14) 0.0460(17) 0.0398(14) 0.0016(13) 0.0038(12) 0.0042(13)
O1A 0.0501(13) 0.0601(15) 0.0577(14) -0.0087(12) -0.0079(11) -0.0138(12)
C2A 0.0393(16) 0.0439(17) 0.0614(19) 0.0018(14) 0.0143(14) 0.0030(13)
O2A 0.0426(13) 0.0747(19) 0.121(2) -0.0026(17) 0.0276(15) 0.0174(13)
C3A 0.0368(14) 0.0392(15) 0.0413(15) -0.0053(12) 0.0085(11) 0.0051(12)
O3A 0.0679(15) 0.0762(17) 0.0351(11) -0.0036(11) 0.0095(10) 0.0153(13)
C4A 0.0404(15) 0.0358(15) 0.0418(15) -0.0021(12) 0.0127(12) 0.0103(12)
O4A 0.0722(16) 0.0319(11) 0.0747(16) 0.0053(11) 0.0327(13) 0.0034(11)
C11A 0.0291(12) 0.0271(12) 0.0313(12) -0.0001(10) 0.0018(9) -0.0028(10)
C12A 0.0387(14) 0.0348(14) 0.0391(14) -0.0079(11) 0.0038(11) -0.0065(12)
C13A 0.0541(18) 0.0452(18) 0.0477(17) -0.0127(14) 0.0050(14) -0.0178(15)
C14A 0.0410(16) 0.061(2) 0.0496(17) -0.0056(15) -0.0013(13) -0.0191(15)
C15A 0.0315(14) 0.0561(19) 0.0522(17) -0.0033(15) 0.0048(12) -0.0061(13)
C16A 0.0309(13) 0.0395(15) 0.0396(14) -0.0007(12) 0.0019(11) -0.0005(11)
C21A 0.0340(13) 0.0221(11) 0.0332(12) 0.0001(9) 0.0061(10) -0.0005(10)
C22A 0.0400(14) 0.0268(13) 0.0391(14) -0.0020(10) 0.0061(11) -0.0047(11)
C23A 0.0516(17) 0.0238(13) 0.0576(18) -0.0038(12) 0.0103(14) -0.0037(12)
C24A 0.0591(19) 0.0281(14) 0.0563(18) 0.0092(13) 0.0120(15) 0.0042(13)
C25A 0.0569(18) 0.0363(15) 0.0409(15) 0.0101(12) 0.0023(13) 0.0075(14)
C26A 0.0526(17) 0.0288(13) 0.0321(13) 0.0021(10) 0.0014(12) -0.0032(12)
N31A 0.0363(11) 0.0324(11) 0.0303(10) 0.0040(9) 0.0056(9) 0.0061(9)
N32A 0.0422(13) 0.0271(11) 0.0404(12) 0.0042(9) 0.0090(10) 0.0042(10)
C33A 0.0553(18) 0.0346(15) 0.0466(16) 0.0085(12) 0.0167(14) 0.0096(13)
C34A 0.0573(19) 0.0452(17) 0.0431(16) 0.0152(13) 0.0105(14) 0.0180(15)
C35A 0.0429(15) 0.0465(16) 0.0305(13) 0.0053(12) 0.0074(11) 0.0124(13)
C36A 0.073(2) 0.0328(16) 0.073(2) 0.0142(16) 0.0158(19) -0.0002(16)
C37A 0.0505(18) 0.062(2) 0.0409(16) 0.0018(15) -0.0033(13) 0.0098(16)
C41A 0.0331(13) 0.0368(14) 0.0367(13) -0.0001(11) 0.0076(11) 0.0014(11)
C42A 0.0315(14) 0.0472(17) 0.0513(17) 0.0000(13) 0.0058(12) 0.0023(12)
C43A 0.0358(15) 0.057(2) 0.0596(19) -0.0058(16) 0.0089(14) -0.0086(14)
C44A 0.0489(18) 0.065(2) 0.060(2) -0.0032(17) 0.0195(15) -0.0167(17)
C45A 0.0556(19) 0.0488(19) 0.0505(18) 0.0087(14) 0.0162(15) -0.0047(15)
C46A 0.0385(15) 0.0419(16) 0.0396(14) 0.0040(12) 0.0080(12) 0.0001(12)
C51A 0.0340(13) 0.0318(13) 0.0335(13) -0.0021(10) 0.0072(10) 0.0011(11)
C52A 0.0396(15) 0.0481(18) 0.0541(18) -0.0190(14) 0.0096(13) 0.0075(13)
C53A 0.0456(17) 0.063(2) 0.0528(18) -0.0249(16) 0.0142(14) 0.0061(15)
C54A 0.065(2) 0.0408(17) 0.0506(18) -0.0158(14) 0.0103(15) -0.0014(15)
C55A 0.0472(18) 0.0483(19) 0.068(2) -0.0207(16) 0.0172(16) -0.0112(15)
C56A 0.0487(17) 0.0449(17) 0.0610(19) -0.0188(15) 0.0236(15) -0.0123(14)
Fe1B 0.0313(2) 0.0318(2) 0.0521(2) -0.00839(17) 0.01645(17) -0.00321(16)
P1B 0.0272(3) 0.0273(3) 0.0292(3) -0.0014(2) 0.0069(2) -0.0027(2)
P2B 0.0260(3) 0.0255(3) 0.0292(3) -0.0005(2) 0.0057(2) -0.0005(2)
P3B 0.0281(3) 0.0263(3) 0.0305(3) 0.0009(2) 0.0063(2) 0.0005(2)
C1B 0.0317(13) 0.0372(15) 0.0461(15) 0.0010(12) 0.0072(12) 0.0042(12)
O1B 0.0470(12) 0.0509(14) 0.0604(14) -0.0066(11) -0.0013(10) -0.0126(11)
C2B 0.048(2) 0.042(2) 0.167(5) -0.028(2) 0.050(3) -0.0132(16)
O2B 0.0596(19) 0.082(2) 0.352(7) -0.074(3) 0.101(3) -0.0129(17)
C3B 0.063(2) 0.054(2) 0.058(2) -0.0138(16) 0.0335(17) -0.0094(16)
O3B 0.106(2) 0.105(2) 0.0469(15) -0.0223(15) 0.0309(15) -0.0169(19)
C4B 0.0397(15) 0.0331(15) 0.0603(18) -0.0084(14) 0.0140(13) 0.0023(12)
O4B 0.0809(18) 0.0352(12) 0.0805(17) 0.0022(12) 0.0329(14) 0.0056(12)
C11B 0.0298(12) 0.0324(13) 0.0307(12) -0.0016(10) 0.0056(10) -0.0067(10)
C12B 0.0380(15) 0.0478(17) 0.0452(16) -0.0135(13) 0.0113(12) -0.0097(13)
C13B 0.0461(17) 0.053(2) 0.063(2) -0.0255(16) 0.0177(15) -0.0176(15)
C14B 0.0383(16) 0.069(2) 0.0523(18) -0.0168(16) 0.0056(13) -0.0202(16)
C15B 0.0288(13) 0.0487(17) 0.0494(16) -0.0071(13) 0.0055(12) -0.0053(12)
C16B 0.0303(13) 0.0376(15) 0.0375(13) -0.0016(11) 0.0011(10) -0.0030(11)
C21B 0.0313(12) 0.0279(12) 0.0309(12) 0.0034(10) 0.0066(10) -0.0005(10)
C22B 0.0370(14) 0.0297(13) 0.0405(14) 0.0011(11) 0.0074(11) -0.0023(11)
C23B 0.0501(17) 0.0324(15) 0.0548(18) 0.0038(13) 0.0121(14) 0.0002(13)
C24B 0.062(2) 0.0393(17) 0.0555(19) 0.0170(14) 0.0137(16) 0.0025(15)
C25B 0.062(2) 0.059(2) 0.0396(16) 0.0181(15) 0.0025(14) -0.0051(17)
C26B 0.0553(18) 0.0427(16) 0.0315(13) 0.0026(12) 0.0060(12) -0.0104(14)
N31B 0.0282(10) 0.0275(11) 0.0337(11) 0.0022(8) 0.0037(8) -0.0005(8)
N32B 0.0321(11) 0.0271(11) 0.0387(11) 0.0026(9) 0.0046(9) -0.0017(9)
C33B 0.0402(14) 0.0298(13) 0.0381(14) 0.0031(11) 0.0090(11) 0.0018(11)
C34B 0.0432(16) 0.0392(16) 0.0422(15) 0.0116(12) 0.0006(12) 0.0066(13)
C35B 0.0336(13) 0.0407(15) 0.0337(13) 0.0053(11) 0.0009(11) 0.0016(11)
C36B 0.061(2) 0.0287(14) 0.0535(18) 0.0033(13) 0.0083(15) -0.0053(14)
C37B 0.0386(16) 0.060(2) 0.0538(18) 0.0133(16) -0.0081(14) -0.0048(15)
C41B 0.0265(12) 0.0305(13) 0.0311(12) 0.0016(10) 0.0060(9) -0.0007(10)
C42B 0.0264(12) 0.0353(14) 0.0436(14) 0.0016(11) 0.0062(11) 0.0022(11)
C43B 0.0265(13) 0.0461(17) 0.0489(16) -0.0006(13) 0.0043(11) -0.0048(12)
C44B 0.0374(15) 0.060(2) 0.0467(16) -0.0015(14) 0.0135(13) -0.0159(14)
C45B 0.0435(16) 0.0496(18) 0.0396(15) 0.0119(13) 0.0067(12) -0.0088(14)
C46B 0.0300(13) 0.0409(15) 0.0330(13) 0.0064(11) 0.0038(10) -0.0042(11)
C51B 0.0305(12) 0.0295(13) 0.0345(13) -0.0042(10) 0.0074(10) -0.0013(10)
C52B 0.0351(14) 0.0441(17) 0.0556(18) -0.0161(14) 0.0083(13) 0.0030(13)
C53B 0.0472(18) 0.056(2) 0.0576(19) -0.0220(16) 0.0139(15) 0.0055(15)
C54B 0.060(2) 0.0389(17) 0.0582(19) -0.0132(14) 0.0060(16) 0.0015(15)
C55B 0.0443(17) 0.0474(18) 0.066(2) -0.0216(16) 0.0152(15) -0.0125(14)
C56B 0.0464(17) 0.0459(17) 0.0581(19) -0.0165(14) 0.0233(14) -0.0157(14)

loop_
_atom_type_symbol
_atom_type_description
_atom_type_scat_dispersion_real
_atom_type_scat_dispersion_imag
_atom_type_scat_source
C C 0.0033 0.0016 'International Tables Vol C Tables 4.2.6.8 and 6.1.1.4'
H H 0.0000 0.0000 'International Tables Vol C Tables 4.2.6.8 and 6.1.1.4'
N N 0.0061 0.0033 'International Tables Vol C Tables 4.2.6.8 and 6.1.1.4'
O O 0.0106 0.0060 'International Tables Vol C Tables 4.2.6.8 and 6.1.1.4'
P P 0.1023 0.0942 'International Tables Vol C Tables 4.2.6.8 and 6.1.1.4'
Fe Fe 0.3463 0.8444 'International Tables Vol C Tables 4.2.6.8 and 6.1.1.4'

loop_
_geom_angle_atom_site_label_1
_geom_angle_atom_site_label_2
_geom_angle_atom_site_label_3
_geom_angle
C2A Fe1A C3A 88.71(14)
C2A Fe1A C1A 87.55(14)
C3A Fe1A C1A 120.17(13)
C2A Fe1A C4A 90.90(13)
C3A Fe1A C4A 114.86(13)
C1A Fe1A C4A 124.89(13)
C2A Fe1A P1A 177.72(12)
C3A Fe1A P1A 92.84(9)
C1A Fe1A P1A 90.24(9)
C4A Fe1A P1A 89.95(9)
C21A P1A C11A 106.47(11)
C21A P1A P2A 99.54(8)
C11A P1A P2A 109.89(8)
C21A P1A Fe1A 118.67(8)
C11A P1A Fe1A 115.30(8)
P2A P1A Fe1A 105.65(3)
N31A P2A P3A 109.55(8)
N31A P2A P1A 100.51(8)
P3A P2A P1A 106.72(4)
C41A P3A C51A 105.18(12)
C41A P3A P2A 106.00(9)
C51A P3A P2A 101.34(9)
O1A C1A Fe1A 175.0(3)
O2A C2A Fe1A 179.4(4)
O3A C3A Fe1A 173.8(3)
O4A C4A Fe1A 174.7(2)
C16A C11A C12A 110.0(2)
C16A C11A P1A 114.78(18)
C12A C11A P1A 114.98(17)
C16A C11A H11A 105.3
C12A C11A H11A 105.3
P1A C11A H11A 105.3
C13A C12A C11A 109.5(2)
C13A C12A H12A 109.8
C11A C12A H12A 109.8
C13A C12A H12B 109.8
C11A C12A H12B 109.8
H12A C12A H12B 108.2
C14A C13A C12A 112.5(3)
C14A C13A H13A 109.1
C12A C13A H13A 109.1
C14A C13A H13B 109.1
C12A C13A H13B 109.1
H13A C13A H13B 107.8
C13A C14A C15A 110.5(2)
C13A C14A H14A 109.6
C15A C14A H14A 109.6
C13A C14A H14B 109.6
C15A C14A H14B 109.6
H14A C14A H14B 108.1
C14A C15A C16A 110.6(2)
C14A C15A H15A 109.5
C16A C15A H15A 109.5
C14A C15A H15B 109.5
C16A C15A H15B 109.5
H15A C15A H15B 108.1
C15A C16A C11A 109.8(2)
C15A C16A H16A 109.7
C11A C16A H16A 109.7
C15A C16A H16B 109.7
C11A C16A H16B 109.7
H16A C16A H16B 108.2
C22A C21A C26A 109.5(2)
C22A C21A P1A 114.02(18)
C26A C21A P1A 112.17(17)
C22A C21A H21A 106.9
C26A C21A H21A 106.9
P1A C21A H21A 106.9
C21A C22A C23A 110.7(2)
C21A C22A H22A 109.5
C23A C22A H22A 109.5
C21A C22A H22B 109.5
C23A C22A H22B 109.5
H22A C22A H22B 108.1
C24A C23A C22A 112.4(2)
C24A C23A H23A 109.1
C22A C23A H23A 109.1
C24A C23A H23B 109.1
C22A C23A H23B 109.1
H23A C23A H23B 107.9
C25A C24A C23A 111.0(2)
C25A C24A H24A 109.4
C23A C24A H24A 109.4
C25A C24A H24B 109.4
C23A C24A H24B 109.4
H24A C24A H24B 108.0
C24A C25A C26A 110.9(2)
C24A C25A H25A 109.5
C26A C25A H25A 109.5
C24A C25A H25B 109.5
C26A C25A H25B 109.5
H25A C25A H25B 108.0
C25A C26A C21A 110.5(2)
C25A C26A H26A 109.6
C21A C26A H26A 109.6
C25A C26A H26B 109.6
C21A C26A H26B 109.6
H26A C26A H26B 108.1
C35A N31A N32A 111.0(2)
C35A N31A P2A 126.1(2)
N32A N31A P2A 122.97(17)
C33A N32A N31A 105.2(2)
N32A C33A C34A 111.1(3)
N32A C33A C36A 118.4(3)
C34A C33A C36A 130.4(3)
C35A C34A C33A 106.4(3)
C35A C34A H34A 126.8
C33A C34A H34A 126.8
C34A C35A N31A 106.3(3)
C34A C35A C37A 131.1(3)
N31A C35A C37A 122.6(3)
C33A C36A H36A 109.5
C33A C36A H36B 109.5
H36A C36A H36B 109.5
C33A C36A H36C 109.5
H36A C36A H36C 109.5
H36B C36A H36C 109.5
C35A C37A H37A 109.5
C35A C37A H37B 109.5
H37A C37A H37B 109.5
C35A C37A H37C 109.5
H37A C37A H37C 109.5
H37B C37A H37C 109.5
C46A C41A C42A 110.5(2)
C46A C41A P3A 116.60(19)
C42A C41A P3A 111.32(19)
C46A C41A H41A 105.9
C42A C41A H41A 105.9
P3A C41A H41A 105.9
C43A C42A C41A 110.4(3)
C43A C42A H42A 109.6
C41A C42A H42A 109.6
C43A C42A H42B 109.6
C41A C42A H42B 109.6
H42A C42A H42B 108.1
C44A C43A C42A 111.3(3)
C44A C43A H43A 109.4
C42A C43A H43A 109.4
C44A C43A H43B 109.4
C42A C43A H43B 109.4
H43A C43A H43B 108.0
C45A C44A C43A 111.2(3)
C45A C44A H44A 109.4
C43A C44A H44A 109.4
C45A C44A H44B 109.4
C43A C44A H44B 109.4
H44A C44A H44B 108.0
C44A C45A C46A 111.3(3)
C44A C45A H45A 109.4
C46A C45A H45A 109.4
C44A C45A H45B 109.4
C46A C45A H45B 109.4
H45A C45A H45B 108.0
C41A C46A C45A 110.5(2)
C41A C46A H46A 109.5
C45A C46A H46A 109.5
C41A C46A H46B 109.5
C45A C46A H46B 109.5
H46A C46A H46B 108.1
C56A C51A C52A 110.0(2)
C56A C51A P3A 112.34(18)
C52A C51A P3A 106.83(18)
C56A C51A H51A 109.2
C52A C51A H51A 109.2
P3A C51A H51A 109.2
C53A C52A C51A 112.1(2)
C53A C52A H52A 109.2
C51A C52A H52A 109.2
C53A C52A H52B 109.2
C51A C52A H52B 109.2
H52A C52A H52B 107.9
C54A C53A C52A 112.0(3)
C54A C53A H53A 109.2
C52A C53A H53A 109.2
C54A C53A H53B 109.2
C52A C53A H53B 109.2
H53A C53A H53B 107.9
C53A C54A C55A 110.4(3)
C53A C54A H54A 109.6
C55A C54A H54A 109.6
C53A C54A H54B 109.6
C55A C54A H54B 109.6
H54A C54A H54B 108.1
C54A C55A C56A 111.5(3)
C54A C55A H55A 109.3
C56A C55A H55A 109.3
C54A C55A H55B 109.3
C56A C55A H55B 109.3
H55A C55A H55B 108.0
C55A C56A C51A 112.0(2)
C55A C56A H56A 109.2
C51A C56A H56A 109.2
C55A C56A H56B 109.2
C51A C56A H56B 109.2
H56A C56A H56B 107.9
C2B Fe1B C1B 86.24(16)
C2B Fe1B C3B 88.2(2)
C1B Fe1B C3B 125.66(15)
C2B Fe1B C4B 92.27(17)
C1B Fe1B C4B 119.99(14)
C3B Fe1B C4B 114.21(15)
C2B Fe1B P1B 175.16(12)
C1B Fe1B P1B 89.92(9)
C3B Fe1B P1B 91.63(11)
C4B Fe1B P1B 92.21(9)
C21B P1B C11B 106.23(12)
C21B P1B P2B 99.45(8)
C11B P1B P2B 109.82(8)
C21B P1B Fe1B 116.87(8)
C11B P1B Fe1B 115.98(9)
P2B P1B Fe1B 107.15(3)
N31B P2B P3B 110.50(8)
N31B P2B P1B 101.08(8)
P3B P2B P1B 106.43(3)
C51B P3B C41B 105.18(11)
C51B P3B P2B 100.95(8)
C41B P3B P2B 106.64(8)
O1B C1B Fe1B 173.8(3)
O2B C2B Fe1B 178.0(4)
O3B C3B Fe1B 175.6(3)
O4B C4B Fe1B 174.2(3)
C16B C11B C12B 110.0(2)
C16B C11B P1B 114.51(18)
C12B C11B P1B 115.23(17)
C16B C11B H11B 105.4
C12B C11B H11B 105.4
P1B C11B H11B 105.4
C13B C12B C11B 109.7(2)
C13B C12B H12C 109.7
C11B C12B H12C 109.7
C13B C12B H12D 109.7
C11B C12B H12D 109.7
H12C C12B H12D 108.2
C14B C13B C12B 112.6(3)
C14B C13B H13C 109.1
C12B C13B H13C 109.1
C14B C13B H13D 109.1
C12B C13B H13D 109.1
H13C C13B H13D 107.8
C13B C14B C15B 110.5(3)
C13B C14B H14C 109.5
C15B C14B H14C 109.5
C13B C14B H14D 109.5
C15B C14B H14D 109.5
H14C C14B H14D 108.1
C14B C15B C16B 110.6(2)
C14B C15B H15C 109.5
C16B C15B H15C 109.5
C14B C15B H15D 109.5
C16B C15B H15D 109.5
H15C C15B H15D 108.1
C15B C16B C11B 110.3(2)
C15B C16B H16C 109.6
C11B C16B H16C 109.6
C15B C16B H16D 109.6
C11B C16B H16D 109.6
H16C C16B H16D 108.1
C22B C21B C26B 109.6(2)
C22B C21B P1B 114.29(18)
C26B C21B P1B 112.01(18)
C22B C21B H21B 106.8
C26B C21B H21B 106.8
P1B C21B H21B 106.8
C21B C22B C23B 110.7(2)
C21B C22B H22C 109.5
C23B C22B H22C 109.5
C21B C22B H22D 109.5
C23B C22B H22D 109.5
H22C C22B H22D 108.1
C24B C23B C22B 112.3(2)
C24B C23B H23C 109.1
C22B C23B H23C 109.1
C24B C23B H23D 109.1
C22B C23B H23D 109.1
H23C C23B H23D 107.9
C25B C24B C23B 111.4(3)
C25B C24B H24C 109.4
C23B C24B H24C 109.4
C25B C24B H24D 109.4
C23B C24B H24D 109.4
H24C C24B H24D 108.0
C24B C25B C26B 110.6(3)
C24B C25B H25C 109.5
C26B C25B H25C 109.5
C24B C25B H25D 109.5
C26B C25B H25D 109.5
H25C C25B H25D 108.1
C21B C26B C25B 110.2(2)
C21B C26B H26C 109.6
C25B C26B H26C 109.6
C21B C26B H26D 109.6
C25B C26B H26D 109.6
H26C C26B H26D 108.1
C35B N31B N32B 111.2(2)
C35B N31B P2B 125.48(18)
N32B N31B P2B 123.33(16)
C33B N32B N31B 104.7(2)
N32B C33B C34B 111.6(2)
N32B C33B C36B 119.4(3)
C34B C33B C36B 129.0(3)
C35B C34B C33B 106.5(2)
C35B C34B H34B 126.8
C33B C34B H34B 126.8
C34B C35B N31B 106.1(2)
C34B C35B C37B 131.0(3)
N31B C35B C37B 122.9(3)
C33B C36B H36D 109.5
C33B C36B H36E 109.5
H36D C36B H36E 109.5
C33B C36B H36F 109.5
H36D C36B H36F 109.5
H36E C36B H36F 109.5
C35B C37B H37D 109.5
C35B C37B H37E 109.5
H37D C37B H37E 109.5
C35B C37B H37F 109.5
H37D C37B H37F 109.5
H37E C37B H37F 109.5
C46B C41B C42B 111.3(2)
C46B C41B P3B 115.63(17)
C42B C41B P3B 110.40(17)
C46B C41B H41B 106.3
C42B C41B H41B 106.3
P3B C41B H41B 106.3
C43B C42B C41B 111.1(2)
C43B C42B H42C 109.4
C41B C42B H42C 109.4
C43B C42B H42D 109.4
C41B C42B H42D 109.4
H42C C42B H42D 108.0
C44B C43B C42B 110.6(2)
C44B C43B H43C 109.5
C42B C43B H43C 109.5
C44B C43B H43D 109.5
C42B C43B H43D 109.5
H43C C43B H43D 108.1
C45B C44B C43B 110.6(2)
C45B C44B H44C 109.5
C43B C44B H44C 109.5
C45B C44B H44D 109.5
C43B C44B H44D 109.5
H44C C44B H44D 108.1
C44B C45B C46B 110.9(3)
C44B C45B H45C 109.5
C46B C45B H45C 109.5
C44B C45B H45D 109.5
C46B C45B H45D 109.5
H45C C45B H45D 108.0
C45B C46B C41B 110.4(2)
C45B C46B H46C 109.6
C41B C46B H46C 109.6
C45B C46B H46D 109.6
C41B C46B H46D 109.6
H46C C46B H46D 108.1
C56B C51B C52B 109.7(2)
C56B C51B P3B 111.36(18)
C52B C51B P3B 108.15(18)
C56B C51B H51B 109.2
C52B C51B H51B 109.2
P3B C51B H51B 109.2
C53B C52B C51B 112.0(2)
C53B C52B H52C 109.2
C51B C52B H52C 109.2
C53B C52B H52D 109.2
C51B C52B H52D 109.2
H52C C52B H52D 107.9
C54B C53B C52B 111.7(3)
C54B C53B H53C 109.3
C52B C53B H53C 109.3
C54B C53B H53D 109.3
C52B C53B H53D 109.3
H53C C53B H53D 107.9
C53B C54B C55B 110.0(3)
C53B C54B H54C 109.7
C55B C54B H54C 109.7
C53B C54B H54D 109.7
C55B C54B H54D 109.7
H54C C54B H54D 108.2
C54B C55B C56B 111.5(3)
C54B C55B H55C 109.3
C56B C55B H55C 109.3
C54B C55B H55D 109.3
C56B C55B H55D 109.3
H55C C55B H55D 108.0
C51B C56B C55B 111.7(2)
C51B C56B H56C 109.3
C55B C56B H56C 109.3
C51B C56B H56D 109.3
C55B C56B H56D 109.3
H56C C56B H56D 108.0

loop_
_geom_bond_atom_site_label_1
_geom_bond_atom_site_label_2
_geom_bond_distance
Fe1A C2A 1.777(3)
Fe1A C3A 1.781(3)
Fe1A C1A 1.790(3)
Fe1A C4A 1.805(3)
Fe1A P1A 2.2765(7)
P1A C21A 1.853(2)
P1A C11A 1.858(2)
P1A P2A 2.2348(9)
P2A N31A 1.736(2)
P2A P3A 2.2133(9)
P3A C41A 1.871(3)
P3A C51A 1.874(3)
C1A O1A 1.147(4)
C2A O2A 1.145(4)
C3A O3A 1.148(3)
C4A O4A 1.142(3)
C11A C16A 1.532(4)
C11A C12A 1.536(3)
C11A H11A 0.9900
C12A C13A 1.531(4)
C12A H12A 0.9800
C12A H12B 0.9800
C13A C14A 1.518(5)
C13A H13A 0.9800
C13A H13B 0.9800
C14A C15A 1.525(4)
C14A H14A 0.9800
C14A H14B 0.9800
C15A C16A 1.528(4)
C15A H15A 0.9800
C15A H15B 0.9800
C16A H16A 0.9800
C16A H16B 0.9800
C21A C22A 1.528(3)
C21A C26A 1.539(3)
C21A H21A 0.9900
C22A C23A 1.530(4)
C22A H22A 0.9800
C22A H22B 0.9800
C23A C24A 1.520(4)
C23A H23A 0.9800
C23A H23B 0.9800
C24A C25A 1.519(4)
C24A H24A 0.9800
C24A H24B 0.9800
C25A C26A 1.530(4)
C25A H25A 0.9800
C25A H25B 0.9800
C26A H26A 0.9800
C26A H26B 0.9800
N31A C35A 1.380(3)
N31A N32A 1.381(3)
N32A C33A 1.323(3)
C33A C34A 1.411(5)
C33A C36A 1.494(4)
C34A C35A 1.362(4)
C34A H34A 0.9400
C35A C37A 1.489(4)
C36A H36A 0.9700
C36A H36B 0.9700
C36A H36C 0.9700
C37A H37A 0.9700
C37A H37B 0.9700
C37A H37C 0.9700
C41A C46A 1.533(4)
C41A C42A 1.544(4)
C41A H41A 0.9900
C42A C43A 1.528(4)
C42A H42A 0.9800
C42A H42B 0.9800
C43A C44A 1.523(5)
C43A H43A 0.9800
C43A H43B 0.9800
C44A C45A 1.520(5)
C44A H44A 0.9800
C44A H44B 0.9800
C45A C46A 1.535(4)
C45A H45A 0.9800
C45A H45B 0.9800
C46A H46A 0.9800
C46A H46B 0.9800
C51A C56A 1.528(4)
C51A C52A 1.533(4)
C51A H51A 0.9900
C52A C53A 1.525(4)
C52A H52A 0.9800
C52A H52B 0.9800
C53A C54A 1.506(5)
C53A H53A 0.9800
C53A H53B 0.9800
C54A C55A 1.514(4)
C54A H54A 0.9800
C54A H54B 0.9800
C55A C56A 1.527(4)
C55A H55A 0.9800
C55A H55B 0.9800
C56A H56A 0.9800
C56A H56B 0.9800
Fe1B C2B 1.762(4)
Fe1B C1B 1.785(3)
Fe1B C3B 1.788(4)
Fe1B C4B 1.800(3)
Fe1B P1B 2.2735(7)
P1B C21B 1.862(3)
P1B C11B 1.866(2)
P1B P2B 2.2340(9)
P2B N31B 1.738(2)
P2B P3B 2.2139(9)
P3B C51B 1.871(3)
P3B C41B 1.876(2)
C1B O1B 1.146(3)
C2B O2B 1.139(4)
C3B O3B 1.149(4)
C4B O4B 1.145(4)
C11B C16B 1.528(4)
C11B C12B 1.539(4)
C11B H11B 0.9900
C12B C13B 1.528(4)
C12B H12C 0.9800
C12B H12D 0.9800
C13B C14B 1.518(5)
C13B H13C 0.9800
C13B H13D 0.9800
C14B C15B 1.518(4)
C14B H14C 0.9800
C14B H14D 0.9800
C15B C16B 1.528(4)
C15B H15C 0.9800
C15B H15D 0.9800
C16B H16C 0.9800
C16B H16D 0.9800
C21B C22B 1.528(4)
C21B C26B 1.533(3)
C21B H21B 0.9900
C22B C23B 1.530(4)
C22B H22C 0.9800
C22B H22D 0.9800
C23B C24B 1.523(4)
C23B H23C 0.9800
C23B H23D 0.9800
C24B C25B 1.513(5)
C24B H24C 0.9800
C24B H24D 0.9800
C25B C26B 1.534(4)
C25B H25C 0.9800
C25B H25D 0.9800
C26B H26C 0.9800
C26B H26D 0.9800
N31B C35B 1.372(3)
N31B N32B 1.386(3)
N32B C33B 1.319(3)
C33B C34B 1.402(4)
C33B C36B 1.503(4)
C34B C35B 1.365(4)
C34B H34B 0.9400
C35B C37B 1.487(4)
C36B H36D 0.9700
C36B H36E 0.9700
C36B H36F 0.9700
C37B H37D 0.9700
C37B H37E 0.9700
C37B H37F 0.9700
C41B C46B 1.535(3)
C41B C42B 1.539(3)
C41B H41B 0.9900
C42B C43B 1.529(4)
C42B H42C 0.9800
C42B H42D 0.9800
C43B C44B 1.523(4)
C43B H43C 0.9800
C43B H43D 0.9800
C44B C45B 1.522(4)
C44B H44C 0.9800
C44B H44D 0.9800
C45B C46B 1.532(4)
C45B H45C 0.9800
C45B H45D 0.9800
C46B H46C 0.9800
C46B H46D 0.9800
C51B C56B 1.530(4)
C51B C52B 1.533(4)
C51B H51B 0.9900
C52B C53B 1.530(4)
C52B H52C 0.9800
C52B H52D 0.9800
C53B C54B 1.516(5)
C53B H53C 0.9800
C53B H53D 0.9800
C54B C55B 1.520(4)
C54B H54C 0.9800
C54B H54D 0.9800
C55B C56B 1.532(4)
C55B H55C 0.9800
C55B H55D 0.9800
C56B H56C 0.9800
C56B H56D 0.9800

loop_
_geom_torsion_atom_site_label_1
_geom_torsion_atom_site_label_2
_geom_torsion_atom_site_label_3
_geom_torsion_atom_site_label_4
_geom_torsion
C2A Fe1A P1A C21A 77(3)
C3A Fe1A P1A C21A -56.46(13)
C1A Fe1A P1A C21A 63.77(13)
C4A Fe1A P1A C21A -171.35(13)
C2A Fe1A P1A C11A -155(3)
C3A Fe1A P1A C11A 71.55(13)
C1A Fe1A P1A C11A -168.23(13)
C4A Fe1A P1A C11A -43.34(13)
C2A Fe1A P1A P2A -34(3)
C3A Fe1A P1A P2A -166.91(10)
C1A Fe1A P1A P2A -46.69(10)
C4A Fe1A P1A P2A 78.20(10)
C21A P1A P2A N31A 169.66(11)
C11A P1A P2A N31A 58.16(12)
Fe1A P1A P2A N31A -66.82(8)
C21A P1A P2A P3A 55.38(9)
C11A P1A P2A P3A -56.12(9)
Fe1A P1A P2A P3A 178.91(3)
N31A P2A P3A C41A -12.50(12)
P1A P2A P3A C41A 95.49(9)
N31A P2A P3A C51A 97.09(12)
P1A P2A P3A C51A -154.92(9)
C2A Fe1A C1A O1A 10(3)
C3A Fe1A C1A O1A -77(3)
C4A Fe1A C1A O1A 99(3)
P1A Fe1A C1A O1A -171(3)
C3A Fe1A C2A O2A 48(52)
C1A Fe1A C2A O2A -72(52)
C4A Fe1A C2A O2A 163(100)
P1A Fe1A C2A O2A -85(53)
C2A Fe1A C3A O3A 5(3)
C1A Fe1A C3A O3A 92(3)
C4A Fe1A C3A O3A -85(3)
P1A Fe1A C3A O3A -176(100)
C2A Fe1A C4A O4A -38(3)
C3A Fe1A C4A O4A 51(3)
C1A Fe1A C4A O4A -126(3)
P1A Fe1A C4A O4A 144(3)
C21A P1A C11A C16A -34.7(2)
P2A P1A C11A C16A 72.19(19)
Fe1A P1A C11A C16A -168.58(16)
C21A P1A C11A C12A 94.4(2)
P2A P1A C11A C12A -158.69(17)
Fe1A P1A C11A C12A -39.5(2)
C16A C11A C12A C13A -57.5(3)
P1A C11A C12A C13A 171.0(2)
C11A C12A C13A C14A 55.9(3)
C12A C13A C14A C15A -55.4(4)
C13A C14A C15A C16A 56.4(4)
C14A C15A C16A C11A -59.2(3)
C12A C11A C16A C15A 59.9(3)
P1A C11A C16A C15A -168.60(19)
C11A P1A C21A C22A 169.99(18)
P2A P1A C21A C22A 55.83(19)
Fe1A P1A C21A C22A -58.0(2)
C11A P1A C21A C26A -64.8(2)
P2A P1A C21A C26A -178.97(17)
Fe1A P1A C21A C26A 67.2(2)
C26A C21A C22A C23A 56.9(3)
P1A C21A C22A C23A -176.48(19)
C21A C22A C23A C24A -55.3(3)
C22A C23A C24A C25A 54.1(3)
C23A C24A C25A C26A -55.3(3)
C24A C25A C26A C21A 58.2(3)
C22A C21A C26A C25A -58.8(3)
P1A C21A C26A C25A 173.5(2)
P3A P2A N31A C35A -126.3(2)
P1A P2A N31A C35A 121.6(2)
P3A P2A N31A N32A 54.5(2)
P1A P2A N31A N32A -57.58(19)
C35A N31A N32A C33A -0.2(3)
P2A N31A N32A C33A 179.14(19)
N31A N32A C33A C34A 0.3(3)
N31A N32A C33A C36A -178.2(3)
N32A C33A C34A C35A -0.4(3)
C36A C33A C34A C35A 177.9(3)
C33A C34A C35A N31A 0.3(3)
C33A C34A C35A C37A -177.9(3)
N32A N31A C35A C34A -0.1(3)
P2A N31A C35A C34A -179.36(19)
N32A N31A C35A C37A 178.3(2)
P2A N31A C35A C37A -0.9(4)
C51A P3A C41A C46A -30.9(2)
P2A P3A C41A C46A 76.0(2)
C51A P3A C41A C42A 97.1(2)
P2A P3A C41A C42A -156.07(18)
C46A C41A C42A C43A -56.8(3)
P3A C41A C42A C43A 172.0(2)
C41A C42A C43A C44A 56.4(4)
C42A C43A C44A C45A -56.1(4)
C43A C44A C45A C46A 55.9(4)
C42A C41A C46A C45A 56.7(3)
P3A C41A C46A C45A -175.0(2)
C44A C45A C46A C41A -56.4(3)
C41A P3A C51A C56A 162.4(2)
P2A P3A C51A C56A 52.1(2)
C41A P3A C51A C52A -77.0(2)
P2A P3A C51A C52A 172.78(18)
C56A C51A C52A C53A -53.3(4)
P3A C51A C52A C53A -175.5(2)
C51A C52A C53A C54A 55.3(4)
C52A C53A C54A C55A -55.9(4)
C53A C54A C55A C56A 56.3(4)
C54A C55A C56A C51A -56.3(4)
C52A C51A C56A C55A 53.9(4)
P3A C51A C56A C55A 172.8(2)
C2B Fe1B P1B C21B -27(2)
C1B Fe1B P1B C21B -64.01(13)
C3B Fe1B P1B C21B 61.66(14)
C4B Fe1B P1B C21B 175.97(14)
C2B Fe1B P1B C11B -153(2)
C1B Fe1B P1B C11B 169.45(13)
C3B Fe1B P1B C11B -64.87(14)
C4B Fe1B P1B C11B 49.44(14)
C2B Fe1B P1B P2B 84(2)
C1B Fe1B P1B P2B 46.42(10)
C3B Fe1B P1B P2B 172.09(11)
C4B Fe1B P1B P2B -73.60(11)
C21B P1B P2B N31B -170.98(11)
C11B P1B P2B N31B -59.82(12)
Fe1B P1B P2B N31B 66.95(8)
C21B P1B P2B P3B -55.53(9)
C11B P1B P2B P3B 55.64(10)
Fe1B P1B P2B P3B -177.60(3)
N31B P2B P3B C51B -92.50(12)
P1B P2B P3B C51B 158.58(9)
N31B P2B P3B C41B 17.14(12)
P1B P2B P3B C41B -91.77(9)
C2B Fe1B C1B O1B 2(3)
C3B Fe1B C1B O1B 87(3)
C4B Fe1B C1B O1B -88(3)
P1B Fe1B C1B O1B 179(100)
C1B Fe1B C2B O2B 24(17)
C3B Fe1B C2B O2B -102(17)
C4B Fe1B C2B O2B 144(17)
P1B Fe1B C2B O2B -13(19)
C2B Fe1B C3B O3B -20(4)
C1B Fe1B C3B O3B -104(4)
C4B Fe1B C3B O3B 72(4)
P1B Fe1B C3B O3B 165(4)
C2B Fe1B C4B O4B 11(3)
C1B Fe1B C4B O4B 98(3)
C3B Fe1B C4B O4B -78(3)
P1B Fe1B C4B O4B -171(3)
C21B P1B C11B C16B 31.7(2)
P2B P1B C11B C16B -74.92(19)
Fe1B P1B C11B C16B 163.46(15)
C21B P1B C11B C12B -97.3(2)
P2B P1B C11B C12B 156.04(19)
Fe1B P1B C11B C12B 34.4(2)
C16B C11B C12B C13B 56.8(3)
P1B C11B C12B C13B -171.9(2)
C11B C12B C13B C14B -55.5(4)
C12B C13B C14B C15B 55.4(4)
C13B C14B C15B C16B -56.3(4)
C14B C15B C16B C11B 58.9(3)
C12B C11B C16B C15B -59.2(3)
P1B C11B C16B C15B 169.21(18)
C11B P1B C21B C22B -168.48(18)
P2B P1B C21B C22B -54.50(18)
Fe1B P1B C21B C22B 60.3(2)
C11B P1B C21B C26B 66.2(2)
P2B P1B C21B C26B -179.85(18)
Fe1B P1B C21B C26B -65.0(2)
C26B C21B C22B C23B -57.2(3)
P1B C21B C22B C23B 176.21(19)
C21B C22B C23B C24B 54.6(3)
C22B C23B C24B C25B -53.6(4)
C23B C24B C25B C26B 55.4(4)
C22B C21B C26B C25B 59.6(3)
P1B C21B C26B C25B -172.5(2)
C24B C25B C26B C21B -58.9(3)
P3B P2B N31B C35B 122.7(2)
P1B P2B N31B C35B -124.9(2)
P3B P2B N31B N32B -57.5(2)
P1B P2B N31B N32B 54.86(19)
C35B N31B N32B C33B 0.3(3)
P2B N31B N32B C33B -179.42(18)
N31B N32B C33B C34B -0.7(3)
N31B N32B C33B C36B 177.0(2)
N32B C33B C34B C35B 0.8(3)
C36B C33B C34B C35B -176.6(3)
C33B C34B C35B N31B -0.5(3)
C33B C34B C35B C37B 177.9(3)
N32B N31B C35B C34B 0.1(3)
P2B N31B C35B C34B 179.88(19)
N32B N31B C35B C37B -178.5(3)
P2B N31B C35B C37B 1.3(4)
C51B P3B C41B C46B 29.0(2)
P2B P3B C41B C46B -77.61(19)
C51B P3B C41B C42B -98.37(19)
P2B P3B C41B C42B 154.98(16)
C46B C41B C42B C43B 54.9(3)
P3B C41B C42B C43B -175.33(19)
C41B C42B C43B C44B -56.0(3)
C42B C43B C44B C45B 57.8(3)
C43B C44B C45B C46B -58.4(3)
C44B C45B C46B C41B 56.8(3)
C42B C41B C46B C45B -54.9(3)
P3B C41B C46B C45B 178.09(19)
C41B P3B C51B C56B -167.3(2)
P2B P3B C51B C56B -56.5(2)
C41B P3B C51B C52B 72.2(2)
P2B P3B C51B C52B -177.06(18)
C56B C51B C52B C53B 54.5(3)
P3B C51B C52B C53B 176.1(2)
C51B C52B C53B C54B -56.1(4)
C52B C53B C54B C55B 56.0(4)
C53B C54B C55B C56B -56.4(4)
C52B C51B C56B C55B -54.8(4)
P3B C51B C56B C55B -174.5(2)
C54B C55B C56B C51B 56.9(4)
